data_4322256
loop_
_publ_author_name
'Matthias Konrad'
'Franc Meyer'
'Albrecht Jacobi'
'Peter Kircher'
'Peter Rutsch'
'Laszlo Zsolnai'

_publ_contact_author
;
       Dr. Franc Meyer
       Anorganisch-Chemisches Institut
       Ruprecht-Karls Universitaet Heidelberg
       Im Neuenheimer Feld 270
       69120 Heidelberg
       Bundesrepublik Deutschland
;
_publ_contact_author_email Franc@sun0.urz.uni-heidelberg.de
_publ_contact_author_fax '049 6221 54-5707'
_publ_contact_author_phone '0049 6221 54-8315'
_publ_section_title
;
 Coordination and Conversion of Urea at Dinuclear \m-Acetato Nickel(II)
 Complexes with Symmetric and Asymmetric Cores
;
_journal_name_full 'Inorganic Chemistry'
_journal_page_first 4559
_journal_page_last 4566
_journal_paper_doi 10.1021/ic990137u
_journal_volume 38
_journal_year 1999
_chemical_formula_sum 'C112 H232 Cl8 N32 Ni8 O44 S8'
_chemical_formula_weight 3741.06
_space_group_IT_number 14
_symmetry_cell_setting monoclinic
_symmetry_space_group_name_Hall '-P 2ybc'
_symmetry_space_group_name_H-M 'P 1 21/c 1'
_atom_sites_solution_hydrogens geom
_atom_sites_solution_primary direct
_atom_sites_solution_secondary difmap
_audit_creation_method SHELXL-97
_cell_angle_alpha 90.00
_cell_angle_beta 91.07(3)
_cell_angle_gamma 90.00
_cell_formula_units_Z 4
_cell_length_a 13.932(3)
_cell_length_b 18.748(4)
_cell_length_c 15.517(3)
_cell_measurement_temperature 200
_cell_volume 4052.3(15)
_computing_structure_refinement 'SHELXL-97 (Sheldrick, 1997)'
_computing_structure_solution 'SHELXS-97 (Sheldrick, 1990)'
_diffrn_ambient_temperature 200
_diffrn_measured_fraction_theta_full 0.982
_diffrn_measured_fraction_theta_max 0.982
_diffrn_measurement_device_type 'NONIUS KAPPA CCD'
_diffrn_measurement_method 'O-Scan    '
_diffrn_radiation_monochromator graphite
_diffrn_radiation_source 'fine-focus sealed tube'
_diffrn_radiation_type MoK\a
_diffrn_radiation_wavelength 0.71073
_diffrn_reflns_av_R_equivalents 0.1427
_diffrn_reflns_av_sigmaI/netI 0.1664
_diffrn_reflns_limit_h_max 17
_diffrn_reflns_limit_h_min -17
_diffrn_reflns_limit_k_max 23
_diffrn_reflns_limit_k_min -22
_diffrn_reflns_limit_l_max 19
_diffrn_reflns_limit_l_min -19
_diffrn_reflns_number 54980
_diffrn_reflns_theta_full 26.22
_diffrn_reflns_theta_max 26.22
_diffrn_reflns_theta_min 1.46
_exptl_absorpt_coefficient_mu 1.227
_exptl_absorpt_correction_type experimentell
_exptl_crystal_density_diffrn 1.533
_exptl_crystal_density_method 'not measured'
_exptl_crystal_F_000 1968
_exptl_crystal_size_max 0.10
_exptl_crystal_size_mid 0.10
_exptl_crystal_size_min 0.10
_refine_diff_density_max 0.520
_refine_diff_density_min -0.451
_refine_diff_density_rms 0.072
_refine_ls_extinction_method none
_refine_ls_goodness_of_fit_ref 0.854
_refine_ls_hydrogen_treatment mixed
_refine_ls_matrix_type full
_refine_ls_number_parameters 535
_refine_ls_number_reflns 8001
_refine_ls_number_restraints 0
_refine_ls_restrained_S_all 0.854
_refine_ls_R_factor_all 0.1792
_refine_ls_R_factor_gt 0.0582
_refine_ls_shift/su_max 6.830
_refine_ls_shift/su_mean 0.211
_refine_ls_structure_factor_coef Fsqd
_refine_ls_weighting_details 'calc w=1/[\s^2^(Fo^2^)+(0.0863P)^2^+0.0000P] where P=(Fo^2^+2Fc^2^)/3'
_refine_ls_weighting_scheme calc
_refine_ls_wR_factor_gt 0.1295
_refine_ls_wR_factor_ref 0.1620
_reflns_number_gt 3282
_reflns_number_total 8001
_reflns_threshold_expression >2sigma(I)
_cod_data_source_file ic990137u_3.cif
_cod_data_source_block mkpk
_cod_original_cell_volume 4052.3(14)
_cod_database_code 4322256

loop_
_symmetry_equiv_pos_as_xyz
'x, y, z'
'-x, y+1/2, -z+1/2'
'-x, -y, -z'
'x, -y-1/2, z-1/2'

loop_
_atom_site_label
_atom_site_type_symbol
_atom_site_fract_x
_atom_site_fract_y
_atom_site_fract_z
_atom_site_U_iso_or_equiv
_atom_site_adp_type
_atom_site_occupancy
_atom_site_symmetry_multiplicity
_atom_site_calc_flag
_atom_site_refinement_flags
_atom_site_disorder_assembly
_atom_site_disorder_group
Ni1 Ni 0.20090(5) 0.10094(4) 0.72261(5) 0.0516(3) Uani 1 1 d . . .
Ni2 Ni 0.48140(5) 0.18571(4) 0.73803(5) 0.0484(3) Uani 1 1 d . . .
Cl1 Cl 0.82335(12) -0.05446(9) 0.70323(11) 0.0630(5) Uani 1 1 d . . .
S1 S 0.15797(12) 0.19853(9) 0.62260(12) 0.0688(5) Uani 1 1 d . . .
S2 S 0.22512(11) -0.01178(8) 0.80684(11) 0.0620(5) Uani 1 1 d . . .
O1 O 0.2454(3) 0.17295(19) 0.8153(2) 0.0533(11) Uani 1 1 d . . .
O2 O 0.3980(3) 0.20785(17) 0.8359(2) 0.0508(10) Uani 1 1 d . . .
O3 O 0.0639(3) 0.0995(2) 0.7707(3) 0.0583(11) Uani 1 1 d . . .
O10 O 0.7254(3) -0.0634(3) 0.6771(4) 0.0991(17) Uani 1 1 d . . .
O11 O 0.8601(4) 0.0005(3) 0.6515(4) 0.122(2) Uani 1 1 d . . .
O12 O 0.8323(4) -0.0294(3) 0.7889(3) 0.0981(17) Uani 1 1 d . . .
O13 O 0.8771(4) -0.1172(3) 0.6934(4) 0.1059(18) Uani 1 1 d . . .
N1 N 0.3239(3) 0.0887(2) 0.6558(3) 0.0482(12) Uani 1 1 d . . .
N2 N 0.4089(3) 0.1245(2) 0.6562(3) 0.0457(12) Uani 1 1 d . . .
N3 N 0.1482(3) 0.0313(3) 0.6234(3) 0.0598(14) Uani 1 1 d . . .
N4 N 0.5869(3) 0.1795(3) 0.6436(4) 0.0664(15) Uani 1 1 d . . .
N5 N 0.5662(4) 0.1100(3) 0.8069(4) 0.0673(15) Uani 1 1 d . . .
N6 N 0.4712(6) 0.2939(3) 0.6952(5) 0.110(3) Uani 1 1 d . . .
N10 N 0.0461(4) 0.1955(3) 0.8584(5) 0.073(2) Uani 1 1 d . . .
H1 H 0.006(4) 0.228(3) 0.881(3) 0.043 Uiso 1 1 d . . .
H2 H 0.089(4) 0.209(3) 0.849(4) 0.054 Uiso 1 1 d . . .
N11 N -0.0794(4) 0.1218(3) 0.8281(5) 0.098(3) Uani 1 1 d . . .
H3 H -0.098(3) 0.088(2) 0.806(3) 0.031 Uiso 1 1 d . . .
H4 H -0.108(4) 0.153(3) 0.860(4) 0.064 Uiso 1 1 d . . .
C1 C 0.4516(4) 0.1105(3) 0.5816(5) 0.0595(17) Uani 1 1 d . . .
C2 C 0.3955(5) 0.0654(3) 0.5331(4) 0.0617(17) Uani 1 1 d . . .
H2 H 0.4085 0.0470 0.4789 0.032(14) Uiso 1 1 calc R . .
C3 C 0.3157(4) 0.0531(3) 0.5817(4) 0.0528(16) Uani 1 1 d . . .
C4 C 0.2278(5) 0.0088(4) 0.5656(4) 0.0683(19) Uani 1 1 d . . .
H4A H 0.2070 0.0139 0.5059 0.106(5) Uiso 1 1 calc R . .
H4B H 0.2428 -0.0410 0.5758 0.106(5) Uiso 1 1 calc R . .
C5 C 0.0733(4) 0.0719(3) 0.5723(4) 0.071(2) Uani 1 1 d . . .
H5A H 0.0507 0.0429 0.5243 0.106(5) Uiso 1 1 calc R . .
H5B H 0.0190 0.0820 0.6085 0.106(5) Uiso 1 1 calc R . .
C6 C 0.1137(5) 0.1410(3) 0.5386(4) 0.079(2) Uani 1 1 d . . .
H6A H 0.0640 0.1657 0.5058 0.106(5) Uiso 1 1 calc R . .
H6B H 0.1655 0.1303 0.4998 0.106(5) Uiso 1 1 calc R . .
C7 C 0.0521(5) 0.2481(4) 0.6524(5) 0.096(3) Uani 1 1 d . . .
H7A H -0.0034 0.2170 0.6483 0.106(5) Uiso 1 1 calc R . .
H7B H 0.0591 0.2634 0.7119 0.106(5) Uiso 1 1 calc R . .
C8 C 0.0353(6) 0.3112(4) 0.5973(5) 0.115(3) Uani 1 1 d . . .
H8A H 0.0858 0.3452 0.6072 0.118(6) Uiso 1 1 calc R . .
H8B H -0.0252 0.3324 0.6111 0.118(6) Uiso 1 1 calc R . .
H8C H 0.0345 0.2970 0.5379 0.118(6) Uiso 1 1 calc R . .
C9 C 0.1028(4) -0.0321(3) 0.6639(4) 0.0630(18) Uani 1 1 d . . .
H9A H 0.0818 -0.0651 0.6192 0.106(5) Uiso 1 1 calc R . .
H9B H 0.0467 -0.0171 0.6953 0.106(5) Uiso 1 1 calc R . .
C10 C 0.1719(5) -0.0695(3) 0.7246(4) 0.069(2) Uani 1 1 d . . .
H10A H 0.2230 -0.0905 0.6913 0.106(5) Uiso 1 1 calc R . .
H10B H 0.1384 -0.1081 0.7528 0.106(5) Uiso 1 1 calc R . .
C11 C 0.1347(5) -0.0187(3) 0.8903(4) 0.0686(19) Uani 1 1 d . . .
H11A H 0.0716 -0.0098 0.8651 0.106(5) Uiso 1 1 calc R . .
H11B H 0.1350 -0.0667 0.9138 0.106(5) Uiso 1 1 calc R . .
C12 C 0.1545(5) 0.0344(3) 0.9619(4) 0.075(2) Uani 1 1 d . . .
H12A H 0.2178 0.0265 0.9855 0.118(6) Uiso 1 1 calc R . .
H12B H 0.1081 0.0283 1.0063 0.118(6) Uiso 1 1 calc R . .
H12C H 0.1501 0.0819 0.9393 0.118(6) Uiso 1 1 calc R . .
C13 C 0.5456(6) 0.1467(4) 0.5641(5) 0.102(3) Uani 1 1 d . . .
H13A H 0.5904 0.1120 0.5418 0.106(5) Uiso 1 1 calc R . .
H13B H 0.5358 0.1833 0.5206 0.106(5) Uiso 1 1 calc R . .
C14 C 0.6622(6) 0.1328(4) 0.6813(8) 0.135(4) Uani 1 1 d . . .
H14A H 0.6851 0.1023 0.6356 0.106(5) Uiso 1 1 calc R . .
H14B H 0.7154 0.1630 0.6992 0.106(5) Uiso 1 1 calc R . .
C15 C 0.6413(9) 0.0922(8) 0.7461(7) 0.189(6) Uani 1 1 d . . .
H15A H 0.7001 0.0861 0.7797 0.106(5) Uiso 1 1 calc R . .
H15B H 0.6252 0.0457 0.7224 0.106(5) Uiso 1 1 calc R . .
C16 C 0.6049(4) 0.1401(3) 0.8897(4) 0.0606(18) Uani 1 1 d . . .
H16A H 0.5512 0.1535 0.9251 0.106(5) Uiso 1 1 calc R . .
H16B H 0.6403 0.1833 0.8768 0.106(5) Uiso 1 1 calc R . .
C17 C 0.6702(5) 0.0909(3) 0.9421(5) 0.078(2) Uani 1 1 d . . .
H17A H 0.6348 0.0495 0.9592 0.118(6) Uiso 1 1 calc R . .
H17B H 0.6936 0.1156 0.9925 0.118(6) Uiso 1 1 calc R . .
H17C H 0.7235 0.0765 0.9078 0.118(6) Uiso 1 1 calc R . .
C18 C 0.5102(8) 0.0426(4) 0.8248(6) 0.122(4) Uani 1 1 d . . .
H18A H 0.4749 0.0293 0.7728 0.106(5) Uiso 1 1 calc R . .
H18B H 0.5555 0.0045 0.8377 0.106(5) Uiso 1 1 calc R . .
C19 C 0.4425(7) 0.0475(5) 0.8957(9) 0.183(7) Uani 1 1 d . . .
H19A H 0.4753 0.0649 0.9464 0.118(6) Uiso 1 1 calc R . .
H19B H 0.4163 0.0012 0.9071 0.118(6) Uiso 1 1 calc R . .
H19C H 0.3915 0.0797 0.8800 0.118(6) Uiso 1 1 calc R . .
C20 C 0.6233(5) 0.2516(3) 0.6295(5) 0.077(2) Uani 1 1 d . . .
H20A H 0.6587 0.2535 0.5763 0.106(5) Uiso 1 1 calc R . .
H20B H 0.6661 0.2654 0.6767 0.106(5) Uiso 1 1 calc R . .
C21 C 0.5379(6) 0.3017(4) 0.6245(6) 0.106(3) Uani 1 1 d . . .
H21A H 0.5612 0.3504 0.6239 0.106(5) Uiso 1 1 calc R . .
H21B H 0.5034 0.2934 0.5706 0.106(5) Uiso 1 1 calc R . .
C22 C 0.4673(8) 0.3475(4) 0.7550(6) 0.155(5) Uani 1 1 d . . .
H22A H 0.4125 0.3408 0.7918 0.106(5) Uiso 1 1 calc R . .
H22B H 0.4611 0.3934 0.7266 0.106(5) Uiso 1 1 calc R . .
C23 C 0.5642(5) 0.3443(5) 0.8104(5) 0.136(4) Uani 1 1 d . . .
H23A H 0.5598 0.3073 0.8529 0.118(6) Uiso 1 1 calc R . .
H23B H 0.5746 0.3893 0.8387 0.118(6) Uiso 1 1 calc R . .
H23C H 0.6169 0.3345 0.7733 0.118(6) Uiso 1 1 calc R . .
C24 C 0.3567(5) 0.2984(4) 0.6567(5) 0.083(2) Uani 1 1 d . . .
H24A H 0.3445 0.2570 0.6206 0.106(5) Uiso 1 1 calc R . .
H24B H 0.3136 0.2957 0.7050 0.106(5) Uiso 1 1 calc R . .
C25 C 0.3335(7) 0.3613(5) 0.6077(6) 0.144(4) Uani 1 1 d . . .
H25A H 0.3439 0.4028 0.6429 0.118(6) Uiso 1 1 calc R . .
H25B H 0.2675 0.3594 0.5892 0.118(6) Uiso 1 1 calc R . .
H25C H 0.3738 0.3637 0.5582 0.118(6) Uiso 1 1 calc R . .
C100 C 0.3090(5) 0.2095(3) 0.8525(4) 0.0474(15) Uani 1 1 d . . .
C101 C 0.2795(4) 0.2585(3) 0.9213(4) 0.0583(17) Uani 1 1 d . . .
H10C H 0.3353 0.2754 0.9522 0.118(6) Uiso 1 1 calc R . .
H10D H 0.2384 0.2337 0.9602 0.118(6) Uiso 1 1 calc R . .
H10E H 0.2456 0.2982 0.8963 0.118(6) Uiso 1 1 calc R . .
C102 C 0.0129(5) 0.1387(4) 0.8165(5) 0.0615(18) Uani 1 1 d . . .
Cl2 Cl -0.1870(8) 0.2774(6) 0.9182(6) 0.076(3) Uani 0.40 1 d P A 1
O20 O -0.184(2) 0.2200(17) 1.004(2) 0.092(12) Uani 0.40 1 d P A 1
O21 O -0.249(2) 0.3223(16) 0.9691(19) 0.053(6) Uani 0.40 1 d P A 1
O22 O -0.090(3) 0.306(2) 0.929(2) 0.087(10) Uiso 0.40 1 d P A 1
O23 O -0.2094(7) 0.2591(6) 0.8418(8) 0.071(4) Uani 0.40 1 d P A 1
Cl3 Cl -0.1760(4) 0.2819(4) 0.9610(3) 0.0512(14) Uani 0.60 1 d P B 2
O30 O -0.181(2) 0.2098(15) 0.9690(16) 0.083(6) Uani 0.60 1 d P B 2
O31 O -0.264(2) 0.3225(15) 0.9386(15) 0.100(8) Uani 0.60 1 d P B 2
O32 O -0.0943(16) 0.3049(15) 0.9167(19) 0.129(12) Uani 0.60 1 d P B 2
O33 O -0.1510(9) 0.3199(6) 1.0363(8) 0.177(4) Uiso 0.60 1 d P B 2

loop_
_atom_site_aniso_label
_atom_site_aniso_U_11
_atom_site_aniso_U_22
_atom_site_aniso_U_33
_atom_site_aniso_U_23
_atom_site_aniso_U_13
_atom_site_aniso_U_12
Ni1 0.0293(4) 0.0615(5) 0.0638(6) -0.0015(4) -0.0018(4) 0.0020(3)
Ni2 0.0331(4) 0.0472(4) 0.0651(6) 0.0040(4) 0.0038(4) -0.0042(3)
Cl1 0.0471(10) 0.0778(12) 0.0643(13) -0.0021(10) 0.0028(9) -0.0074(9)
S1 0.0608(12) 0.0686(11) 0.0764(14) 0.0076(9) -0.0119(10) -0.0011(8)
S2 0.0442(10) 0.0657(10) 0.0762(13) 0.0008(9) 0.0034(9) 0.0068(8)
O1 0.032(2) 0.067(3) 0.060(3) -0.005(2) -0.001(2) 0.000(2)
O2 0.040(3) 0.054(2) 0.059(3) 0.0101(19) 0.003(2) 0.0046(19)
O3 0.027(2) 0.064(3) 0.083(3) -0.005(2) 0.005(2) 0.004(2)
O10 0.044(3) 0.121(4) 0.133(5) -0.024(3) -0.004(3) -0.024(3)
O11 0.070(4) 0.165(5) 0.130(5) 0.067(4) -0.012(3) -0.033(3)
O12 0.125(5) 0.104(4) 0.065(4) -0.022(3) -0.008(3) 0.019(3)
O13 0.108(4) 0.097(4) 0.112(4) -0.032(3) -0.021(3) 0.034(3)
N1 0.036(3) 0.054(3) 0.055(4) 0.000(3) -0.001(3) 0.002(2)
N2 0.034(3) 0.046(3) 0.057(4) 0.005(2) 0.005(3) -0.002(2)
N3 0.035(3) 0.074(3) 0.070(4) -0.006(3) -0.005(3) -0.003(3)
N4 0.047(3) 0.064(3) 0.090(4) -0.001(3) 0.024(3) -0.003(3)
N5 0.051(3) 0.071(4) 0.080(4) 0.002(3) 0.003(3) 0.019(3)
N6 0.157(7) 0.057(4) 0.119(6) 0.004(4) 0.085(6) -0.022(4)
N10 0.031(3) 0.070(4) 0.118(5) -0.019(4) 0.017(4) 0.004(3)
N11 0.041(4) 0.080(5) 0.173(8) -0.055(4) 0.017(4) -0.004(3)
C1 0.049(4) 0.060(4) 0.070(5) -0.007(4) 0.013(4) -0.005(3)
C2 0.066(5) 0.071(4) 0.049(5) -0.012(4) 0.015(4) -0.003(4)
C3 0.041(4) 0.056(4) 0.062(5) -0.004(3) 0.002(4) 0.001(3)
C4 0.056(4) 0.093(5) 0.056(5) -0.012(4) -0.006(4) -0.011(4)
C5 0.045(4) 0.084(5) 0.082(5) -0.004(4) -0.032(4) 0.005(4)
C6 0.069(5) 0.081(5) 0.086(6) 0.024(4) -0.024(4) -0.002(4)
C7 0.085(6) 0.091(5) 0.111(7) 0.024(5) -0.022(5) 0.022(4)
C8 0.126(8) 0.084(6) 0.134(8) -0.018(5) -0.045(6) 0.018(5)
C9 0.039(4) 0.067(4) 0.083(5) -0.010(4) -0.003(4) -0.007(3)
C10 0.059(4) 0.062(4) 0.086(5) -0.005(4) -0.002(4) 0.001(3)
C11 0.061(4) 0.064(4) 0.082(5) 0.002(4) 0.009(4) -0.004(3)
C12 0.068(5) 0.070(4) 0.088(6) 0.003(4) 0.003(4) 0.005(4)
C13 0.102(6) 0.113(6) 0.094(7) -0.035(5) 0.044(5) -0.051(5)
C14 0.062(6) 0.101(6) 0.245(14) 0.071(8) 0.068(7) 0.028(5)
C15 0.186(13) 0.275(16) 0.107(9) 0.019(9) 0.028(9) 0.176(12)
C16 0.047(4) 0.053(4) 0.081(5) 0.001(3) -0.022(4) -0.011(3)
C17 0.055(4) 0.091(5) 0.088(6) 0.017(4) -0.014(4) -0.003(4)
C18 0.172(11) 0.038(4) 0.152(10) -0.007(5) -0.106(8) 0.018(6)
C19 0.088(8) 0.114(8) 0.34(2) 0.131(11) -0.085(10) -0.044(7)
C20 0.063(5) 0.075(5) 0.095(6) 0.008(4) 0.031(4) -0.018(4)
C21 0.120(7) 0.072(5) 0.127(8) 0.031(5) 0.040(6) -0.006(5)
C22 0.283(14) 0.047(5) 0.138(9) 0.014(6) 0.092(9) -0.015(6)
C23 0.033(4) 0.282(12) 0.091(7) 0.019(7) -0.028(5) -0.002(6)
C24 0.065(5) 0.075(5) 0.107(6) 0.023(4) -0.015(5) -0.005(4)
C25 0.148(9) 0.125(8) 0.156(9) 0.002(7) -0.045(8) -0.016(6)
C100 0.039(4) 0.049(4) 0.055(4) 0.015(3) 0.006(3) 0.008(3)
C101 0.047(4) 0.069(4) 0.059(4) -0.006(3) 0.006(3) -0.002(3)
C102 0.033(4) 0.066(4) 0.085(5) -0.003(4) 0.001(4) 0.006(3)
Cl2 0.054(4) 0.068(4) 0.106(9) 0.005(6) -0.001(6) -0.015(3)
O20 0.040(10) 0.031(11) 0.21(4) 0.026(18) 0.047(19) 0.007(8)
O21 0.033(11) 0.069(9) 0.057(16) 0.010(9) 0.002(10) 0.034(7)
O23 0.044(6) 0.096(8) 0.072(9) -0.077(7) 0.005(6) -0.028(5)
Cl3 0.024(2) 0.053(2) 0.077(4) -0.007(3) 0.011(3) -0.0015(16)
O30 0.079(11) 0.068(10) 0.103(12) -0.014(7) 0.028(8) 0.003(7)
O31 0.048(10) 0.144(11) 0.109(19) 0.053(11) -0.002(10) 0.018(8)
O32 0.037(7) 0.092(9) 0.26(3) 0.051(10) 0.061(9) 0.011(5)

loop_
_atom_type_symbol
_atom_type_description
_atom_type_scat_dispersion_real
_atom_type_scat_dispersion_imag
_atom_type_scat_source
C C 0.0033 0.0016 'International Tables Vol C Tables 4.2.6.8 and 6.1.1.4'
H H 0.0000 0.0000 'International Tables Vol C Tables 4.2.6.8 and 6.1.1.4'
N N 0.0061 0.0033 'International Tables Vol C Tables 4.2.6.8 and 6.1.1.4'
O O 0.0106 0.0060 'International Tables Vol C Tables 4.2.6.8 and 6.1.1.4'
S S 0.1246 0.1234 'International Tables Vol C Tables 4.2.6.8 and 6.1.1.4'
Cl Cl 0.1484 0.1585 'International Tables Vol C Tables 4.2.6.8 and 6.1.1.4'
Ni Ni 0.3393 1.1124 'International Tables Vol C Tables 4.2.6.8 and 6.1.1.4'

loop_
_geom_angle_atom_site_label_1
_geom_angle_atom_site_label_2
_geom_angle_atom_site_label_3
_geom_angle
_geom_angle_site_symmetry_1
_geom_angle_site_symmetry_3
_geom_angle_publ_flag
N1 Ni1 O1 100.64(17) . . ?
N1 Ni1 O3 167.95(18) . . ?
O1 Ni1 O3 91.39(15) . . ?
N1 Ni1 N3 81.12(19) . . ?
O1 Ni1 N3 176.24(16) . . ?
O3 Ni1 N3 86.83(18) . . ?
N1 Ni1 S1 87.69(13) . . ?
O1 Ni1 S1 91.11(11) . . ?
O3 Ni1 S1 91.29(12) . . ?
N3 Ni1 S1 85.62(14) . . ?
N1 Ni1 S2 93.69(13) . . ?
O1 Ni1 S2 98.80(11) . . ?
O3 Ni1 S2 85.21(12) . . ?
N3 Ni1 S2 84.37(14) . . ?
S1 Ni1 S2 169.56(6) . . ?
N2 Ni2 O2 108.37(18) . . ?
N2 Ni2 N4 82.8(2) . . ?
O2 Ni2 N4 168.37(18) . . ?
N2 Ni2 N5 102.0(2) . . ?
O2 Ni2 N5 94.82(18) . . ?
N4 Ni2 N5 85.6(2) . . ?
N2 Ni2 N6 108.8(3) . . ?
O2 Ni2 N6 90.2(2) . . ?
N4 Ni2 N6 83.1(2) . . ?
N5 Ni2 N6 145.5(3) . . ?
O13 Cl1 O12 110.1(3) . . ?
O13 Cl1 O11 110.6(4) . . ?
O12 Cl1 O11 105.4(4) . . ?
O13 Cl1 O10 112.3(3) . . ?
O12 Cl1 O10 111.9(3) . . ?
O11 Cl1 O10 106.3(3) . . ?
C7 S1 C6 102.9(3) . . ?
C7 S1 Ni1 114.2(3) . . ?
C6 S1 Ni1 95.0(2) . . ?
C11 S2 C10 100.2(3) . . ?
C11 S2 Ni1 110.0(2) . . ?
C10 S2 Ni1 95.0(2) . . ?
C100 O1 Ni1 151.7(4) . . ?
C100 O2 Ni2 138.8(4) . . ?
C102 O3 Ni1 137.4(4) . . ?
C3 N1 N2 108.1(5) . . ?
C3 N1 Ni1 115.9(4) . . ?
N2 N1 Ni1 133.2(4) . . ?
C1 N2 N1 107.5(5) . . ?
C1 N2 Ni2 116.1(4) . . ?
N1 N2 Ni2 136.4(4) . . ?
C9 N3 C4 110.6(5) . . ?
C9 N3 C5 109.3(4) . . ?
C4 N3 C5 109.8(5) . . ?
C9 N3 Ni1 109.1(4) . . ?
C4 N3 Ni1 110.8(3) . . ?
C5 N3 Ni1 107.3(4) . . ?
C20 N4 C13 112.9(6) . . ?
C20 N4 C14 111.1(6) . . ?
C13 N4 C14 110.1(7) . . ?
C20 N4 Ni2 107.6(4) . . ?
C13 N4 Ni2 109.7(4) . . ?
C14 N4 Ni2 104.9(5) . . ?
C15 N5 C16 113.0(7) . . ?
C15 N5 C18 107.8(8) . . ?
C16 N5 C18 109.7(5) . . ?
C15 N5 Ni2 103.1(5) . . ?
C16 N5 Ni2 111.6(3) . . ?
C18 N5 Ni2 111.5(4) . . ?
C22 N6 C21 118.1(7) . . ?
C22 N6 C24 98.8(7) . . ?
C21 N6 C24 109.8(7) . . ?
C22 N6 Ni2 119.2(5) . . ?
C21 N6 Ni2 106.8(5) . . ?
C24 N6 Ni2 102.3(4) . . ?
C102 N10 H1 121(3) . . ?
C102 N10 H2 121(6) . . ?
H1 N10 H2 113(7) . . ?
C102 N11 H3 117(4) . . ?
C102 N11 H4 112(4) . . ?
H3 N11 H4 131(6) . . ?
N2 C1 C2 109.8(6) . . ?
N2 C1 C13 118.1(6) . . ?
C2 C1 C13 132.0(7) . . ?
C1 C2 C3 105.1(6) . . ?
C1 C2 H2 127.4 . . ?
C3 C2 H2 127.4 . . ?
N1 C3 C2 109.4(5) . . ?
N1 C3 C4 118.6(6) . . ?
C2 C3 C4 132.0(6) . . ?
N3 C4 C3 110.8(5) . . ?
N3 C4 H4A 109.5 . . ?
C3 C4 H4A 109.5 . . ?
N3 C4 H4B 109.5 . . ?
C3 C4 H4B 109.4 . . ?
H4A C4 H4B 108.1 . . ?
C6 C5 N3 110.9(5) . . ?
C6 C5 H5A 109.5 . . ?
N3 C5 H5A 109.5 . . ?
C6 C5 H5B 109.4 . . ?
N3 C5 H5B 109.4 . . ?
H5A C5 H5B 108.0 . . ?
C5 C6 S1 113.0(5) . . ?
C5 C6 H6A 108.9 . . ?
S1 C6 H6A 109.0 . . ?
C5 C6 H6B 109.0 . . ?
S1 C6 H6B 109.0 . . ?
H6A C6 H6B 107.8 . . ?
C8 C7 S1 112.6(6) . . ?
C8 C7 H7A 109.0 . . ?
S1 C7 H7A 109.0 . . ?
C8 C7 H7B 109.2 . . ?
S1 C7 H7B 109.2 . . ?
H7A C7 H7B 107.8 . . ?
C7 C8 H8A 109.4 . . ?
C7 C8 H8B 109.4 . . ?
H8A C8 H8B 109.5 . . ?
C7 C8 H8C 109.6 . . ?
H8A C8 H8C 109.5 . . ?
H8B C8 H8C 109.5 . . ?
N3 C9 C10 111.3(5) . . ?
N3 C9 H9A 109.3 . . ?
C10 C9 H9A 109.3 . . ?
N3 C9 H9B 109.4 . . ?
C10 C9 H9B 109.5 . . ?
H9A C9 H9B 108.0 . . ?
C9 C10 S2 114.1(4) . . ?
C9 C10 H10A 108.8 . . ?
S2 C10 H10A 108.7 . . ?
C9 C10 H10B 108.7 . . ?
S2 C10 H10B 108.7 . . ?
H10A C10 H10B 107.6 . . ?
C12 C11 S2 110.8(4) . . ?
C12 C11 H11A 109.5 . . ?
S2 C11 H11A 109.5 . . ?
C12 C11 H11B 109.5 . . ?
S2 C11 H11B 109.5 . . ?
H11A C11 H11B 108.1 . . ?
C11 C12 H12A 109.5 . . ?
C11 C12 H12B 109.5 . . ?
H12A C12 H12B 109.5 . . ?
C11 C12 H12C 109.5 . . ?
H12A C12 H12C 109.5 . . ?
H12B C12 H12C 109.5 . . ?
N4 C13 C1 111.2(6) . . ?
N4 C13 H13A 109.4 . . ?
C1 C13 H13A 109.4 . . ?
N4 C13 H13B 109.3 . . ?
C1 C13 H13B 109.5 . . ?
H13A C13 H13B 108.0 . . ?
C15 C14 N4 119.1(8) . . ?
C15 C14 H14A 109.1 . . ?
N4 C14 H14A 107.9 . . ?
C15 C14 H14B 105.7 . . ?
N4 C14 H14B 107.4 . . ?
H14A C14 H14B 107.0 . . ?
C14 C15 N5 122.6(9) . . ?
C14 C15 H15A 108.3 . . ?
N5 C15 H15A 107.6 . . ?
C14 C15 H15B 105.1 . . ?
N5 C15 H15B 105.5 . . ?
H15A C15 H15B 106.8 . . ?
N5 C16 C17 115.7(5) . . ?
N5 C16 H16A 108.4 . . ?
C17 C16 H16A 108.3 . . ?
N5 C16 H16B 108.4 . . ?
C17 C16 H16B 108.4 . . ?
H16A C16 H16B 107.5 . . ?
C16 C17 H17A 109.4 . . ?
C16 C17 H17B 109.6 . . ?
H17A C17 H17B 109.5 . . ?
C16 C17 H17C 109.4 . . ?
H17A C17 H17C 109.5 . . ?
H17B C17 H17C 109.5 . . ?
C19 C18 N5 115.2(7) . . ?
C19 C18 H18A 108.2 . . ?
N5 C18 H18A 108.5 . . ?
C19 C18 H18B 108.7 . . ?
N5 C18 H18B 108.6 . . ?
H18A C18 H18B 107.5 . . ?
C18 C19 H19A 109.2 . . ?
C18 C19 H19B 109.5 . . ?
H19A C19 H19B 109.5 . . ?
C18 C19 H19C 109.7 . . ?
H19A C19 H19C 109.5 . . ?
H19B C19 H19C 109.5 . . ?
N4 C20 C21 107.8(5) . . ?
N4 C20 H20A 110.0 . . ?
C21 C20 H20A 110.1 . . ?
N4 C20 H20B 110.3 . . ?
C21 C20 H20B 110.2 . . ?
H20A C20 H20B 108.4 . . ?
N6 C21 C20 114.2(6) . . ?
N6 C21 H21A 108.7 . . ?
C20 C21 H21A 108.7 . . ?
N6 C21 H21B 108.7 . . ?
C20 C21 H21B 108.7 . . ?
H21A C21 H21B 107.6 . . ?
N6 C22 C23 107.2(8) . . ?
N6 C22 H22A 110.4 . . ?
C23 C22 H22A 110.3 . . ?
N6 C22 H22B 110.5 . . ?
C23 C22 H22B 109.9 . . ?
H22A C22 H22B 108.6 . . ?
C22 C23 H23A 109.1 . . ?
C22 C23 H23B 110.2 . . ?
H23A C23 H23B 109.5 . . ?
C22 C23 H23C 109.1 . . ?
H23A C23 H23C 109.5 . . ?
H23B C23 H23C 109.5 . . ?
C25 C24 N6 115.4(6) . . ?
C25 C24 H24A 108.4 . . ?
N6 C24 H24A 108.4 . . ?
C25 C24 H24B 108.5 . . ?
N6 C24 H24B 108.4 . . ?
H24A C24 H24B 107.5 . . ?
C24 C25 H25A 109.4 . . ?
C24 C25 H25B 109.4 . . ?
H25A C25 H25B 109.5 . . ?
C24 C25 H25C 109.6 . . ?
H25A C25 H25C 109.5 . . ?
H25B C25 H25C 109.5 . . ?
O1 C100 O2 125.4(6) . . ?
O1 C100 C101 118.0(5) . . ?
O2 C100 C101 116.7(5) . . ?
C100 C101 H10C 109.5 . . ?
C100 C101 H10D 109.5 . . ?
H10C C101 H10D 109.5 . . ?
C100 C101 H10E 109.4 . . ?
H10C C101 H10E 109.5 . . ?
H10D C101 H10E 109.5 . . ?
O3 C102 N11 119.5(7) . . ?
O3 C102 N10 123.6(6) . . ?
N11 C102 N10 116.8(7) . . ?
O23 Cl2 O22 114.7(17) . . ?
O23 Cl2 O21 121.8(14) . . ?
O22 Cl2 O21 106(2) . . ?
O23 Cl2 O20 124.1(13) . . ?
O22 Cl2 O20 98(2) . . ?
O21 Cl2 O20 86.9(17) . . ?
O30 Cl3 O32 112.9(16) . . ?
O30 Cl3 O33 116.1(13) . . ?
O32 Cl3 O33 93.5(12) . . ?
O30 Cl3 O31 119.5(18) . . ?
O32 Cl3 O31 113.7(17) . . ?
O33 Cl3 O31 97.3(11) . . ?

loop_
_geom_bond_atom_site_label_1
_geom_bond_atom_site_label_2
_geom_bond_distance
_geom_bond_site_symmetry_2
_geom_bond_publ_flag
Ni1 N1 2.032(5) . ?
Ni1 O1 2.060(4) . ?
Ni1 O3 2.063(4) . ?
Ni1 N3 2.138(5) . ?
Ni1 S1 2.4656(18) . ?
Ni1 S2 2.5042(18) . ?
Ni2 N2 1.975(4) . ?
Ni2 O2 1.973(4) . ?
Ni2 N4 2.098(5) . ?
Ni2 N5 2.123(5) . ?
Ni2 N6 2.139(6) . ?
Cl1 O13 1.405(5) . ?
Cl1 O12 1.414(5) . ?
Cl1 O11 1.408(5) . ?
Cl1 O10 1.426(4) . ?
S1 C7 1.811(7) . ?
S1 C6 1.793(7) . ?
S2 C11 1.829(7) . ?
S2 C10 1.820(6) . ?
O1 C100 1.253(6) . ?
O2 C100 1.270(6) . ?
O3 C102 1.252(7) . ?
N1 C3 1.333(7) . ?
N1 N2 1.361(6) . ?
N2 C1 1.337(7) . ?
N3 C9 1.492(7) . ?
N3 C4 1.500(8) . ?
N3 C5 1.506(7) . ?
N4 C20 1.462(7) . ?
N4 C13 1.485(8) . ?
N4 C14 1.478(9) . ?
N5 C15 1.461(11) . ?
N5 C16 1.495(7) . ?
N5 C18 1.513(10) . ?
N6 C22 1.369(9) . ?
N6 C21 1.458(9) . ?
N6 C24 1.696(9) . ?
N10 C102 1.328(9) . ?
N10 H1 0.90(5) . ?
N10 H2 0.68(6) . ?
N11 C102 1.340(8) . ?
N11 H3 0.77(4) . ?
N11 H4 0.88(6) . ?
C1 C2 1.368(8) . ?
C1 C13 1.504(9) . ?
C2 C3 1.374(8) . ?
C2 H2 0.9300 . ?
C3 C4 1.498(8) . ?
C4 H4A 0.9700 . ?
C4 H4B 0.9700 . ?
C5 C6 1.509(8) . ?
C5 H5A 0.9700 . ?
C5 H5B 0.9700 . ?
C6 H6A 0.9700 . ?
C6 H6B 0.9700 . ?
C7 C8 1.475(9) . ?
C7 H7A 0.9700 . ?
C7 H7B 0.9700 . ?
C8 H8A 0.9600 . ?
C8 H8B 0.9600 . ?
C8 H8C 0.9600 . ?
C9 C10 1.508(8) . ?
C9 H9A 0.9700 . ?
C9 H9B 0.9700 . ?
C10 H10A 0.9700 . ?
C10 H10B 0.9700 . ?
C11 C12 1.513(8) . ?
C11 H11A 0.9700 . ?
C11 H11B 0.9700 . ?
C12 H12A 0.9600 . ?
C12 H12B 0.9600 . ?
C12 H12C 0.9600 . ?
C13 H13A 0.9700 . ?
C13 H13B 0.9700 . ?
C14 C15 1.298(11) . ?
C14 H14A 0.9700 . ?
C14 H14B 0.9700 . ?
C15 H15A 0.9700 . ?
C15 H15B 0.9700 . ?
C16 C17 1.521(8) . ?
C16 H16A 0.9700 . ?
C16 H16B 0.9700 . ?
C17 H17A 0.9600 . ?
C17 H17B 0.9600 . ?
C17 H17C 0.9600 . ?
C18 C19 1.466(13) . ?
C18 H18A 0.9700 . ?
C18 H18B 0.9700 . ?
C19 H19A 0.9600 . ?
C19 H19B 0.9600 . ?
C19 H19C 0.9600 . ?
C20 C21 1.517(9) . ?
C20 H20A 0.9700 . ?
C20 H20B 0.9700 . ?
C21 H21A 0.9700 . ?
C21 H21B 0.9700 . ?
C22 C23 1.588(11) . ?
C22 H22A 0.9700 . ?
C22 H22B 0.9700 . ?
C23 H23A 0.9600 . ?
C23 H23B 0.9600 . ?
C23 H23C 0.9600 . ?
C24 C25 1.436(10) . ?
C24 H24A 0.9700 . ?
C24 H24B 0.9700 . ?
C25 H25A 0.9600 . ?
C25 H25B 0.9600 . ?
C25 H25C 0.9600 . ?
C100 C101 1.473(8) . ?
C101 H10C 0.9600 . ?
C101 H10D 0.9600 . ?
C101 H10E 0.9600 . ?
Cl2 O23 1.267(13) . ?
Cl2 O22 1.46(4) . ?
Cl2 O21 1.45(3) . ?
Cl2 O20 1.71(4) . ?
Cl3 O30 1.36(3) . ?
Cl3 O32 1.41(3) . ?
Cl3 O33 1.406(13) . ?
Cl3 O31 1.48(2) . ?

loop_
_geom_torsion_atom_site_label_1
_geom_torsion_atom_site_label_2
_geom_torsion_atom_site_label_3
_geom_torsion_atom_site_label_4
_geom_torsion
_geom_torsion_site_symmetry_1
_geom_torsion_site_symmetry_2
_geom_torsion_site_symmetry_3
_geom_torsion_site_symmetry_4
_geom_torsion_publ_flag
N1 Ni1 S1 C7 -172.3(3) . . . . ?
O1 Ni1 S1 C7 -71.7(3) . . . . ?
O3 Ni1 S1 C7 19.7(3) . . . . ?
N3 Ni1 S1 C7 106.5(3) . . . . ?
S2 Ni1 S1 C7 89.9(5) . . . . ?
N1 Ni1 S1 C6 81.2(3) . . . . ?
O1 Ni1 S1 C6 -178.2(3) . . . . ?
O3 Ni1 S1 C6 -86.8(3) . . . . ?
N3 Ni1 S1 C6 -0.1(3) . . . . ?
S2 Ni1 S1 C6 -16.7(5) . . . . ?
N1 Ni1 S2 C11 172.7(3) . . . . ?
O1 Ni1 S2 C11 71.3(2) . . . . ?
O3 Ni1 S2 C11 -19.4(3) . . . . ?
N3 Ni1 S2 C11 -106.7(3) . . . . ?
S1 Ni1 S2 C11 -90.1(4) . . . . ?
N1 Ni1 S2 C10 -84.6(3) . . . . ?
O1 Ni1 S2 C10 174.0(2) . . . . ?
O3 Ni1 S2 C10 83.4(3) . . . . ?
N3 Ni1 S2 C10 -3.9(3) . . . . ?
S1 Ni1 S2 C10 12.7(5) . . . . ?
N1 Ni1 O1 C100 -5.6(8) . . . . ?
O3 Ni1 O1 C100 175.2(8) . . . . ?
N3 Ni1 O1 C100 -123(3) . . . . ?
S1 Ni1 O1 C100 -93.5(8) . . . . ?
S2 Ni1 O1 C100 89.8(8) . . . . ?
N2 Ni2 O2 C100 -21.7(5) . . . . ?
N4 Ni2 O2 C100 142.3(9) . . . . ?
N5 Ni2 O2 C100 -126.0(5) . . . . ?
N6 Ni2 O2 C100 88.2(5) . . . . ?
N1 Ni1 O3 C102 -155.3(8) . . . . ?
O1 Ni1 O3 C102 20.8(6) . . . . ?
N3 Ni1 O3 C102 -155.9(6) . . . . ?
S1 Ni1 O3 C102 -70.3(6) . . . . ?
S2 Ni1 O3 C102 119.5(6) . . . . ?
O1 Ni1 N1 C3 -169.8(4) . . . . ?
O3 Ni1 N1 C3 6.2(10) . . . . ?
N3 Ni1 N1 C3 6.8(4) . . . . ?
S1 Ni1 N1 C3 -79.1(4) . . . . ?
S2 Ni1 N1 C3 90.5(4) . . . . ?
O1 Ni1 N1 N2 -11.3(5) . . . . ?
O3 Ni1 N1 N2 164.7(6) . . . . ?
N3 Ni1 N1 N2 165.3(5) . . . . ?
S1 Ni1 N1 N2 79.4(5) . . . . ?
S2 Ni1 N1 N2 -111.0(4) . . . . ?
C3 N1 N2 C1 0.4(6) . . . . ?
Ni1 N1 N2 C1 -159.3(4) . . . . ?
C3 N1 N2 Ni2 -177.1(4) . . . . ?
Ni1 N1 N2 Ni2 23.2(7) . . . . ?
O2 Ni2 N2 C1 173.3(4) . . . . ?
N4 Ni2 N2 C1 -3.5(4) . . . . ?
N5 Ni2 N2 C1 -87.5(4) . . . . ?
N6 Ni2 N2 C1 76.6(4) . . . . ?
O2 Ni2 N2 N1 -9.4(5) . . . . ?
N4 Ni2 N2 N1 173.8(5) . . . . ?
N5 Ni2 N2 N1 89.9(5) . . . . ?
N6 Ni2 N2 N1 -106.1(5) . . . . ?
N1 Ni1 N3 C9 125.6(4) . . . . ?
O1 Ni1 N3 C9 -116(3) . . . . ?
O3 Ni1 N3 C9 -54.5(4) . . . . ?
S1 Ni1 N3 C9 -146.1(3) . . . . ?
S2 Ni1 N3 C9 30.9(3) . . . . ?
N1 Ni1 N3 C4 3.7(4) . . . . ?
O1 Ni1 N3 C4 122(3) . . . . ?
O3 Ni1 N3 C4 -176.5(4) . . . . ?
S1 Ni1 N3 C4 92.0(4) . . . . ?
S2 Ni1 N3 C4 -91.0(4) . . . . ?
N1 Ni1 N3 C5 -116.2(4) . . . . ?
O1 Ni1 N3 C5 2(3) . . . . ?
O3 Ni1 N3 C5 63.7(4) . . . . ?
S1 Ni1 N3 C5 -27.9(4) . . . . ?
S2 Ni1 N3 C5 149.2(4) . . . . ?
N2 Ni2 N4 C20 133.8(4) . . . . ?
O2 Ni2 N4 C20 -30.9(11) . . . . ?
N5 Ni2 N4 C20 -123.5(4) . . . . ?
N6 Ni2 N4 C20 23.8(5) . . . . ?
N2 Ni2 N4 C13 10.5(5) . . . . ?
O2 Ni2 N4 C13 -154.1(8) . . . . ?
N5 Ni2 N4 C13 113.2(5) . . . . ?
N6 Ni2 N4 C13 -99.5(5) . . . . ?
N2 Ni2 N4 C14 -107.8(5) . . . . ?
O2 Ni2 N4 C14 87.5(10) . . . . ?
N5 Ni2 N4 C14 -5.1(5) . . . . ?
N6 Ni2 N4 C14 142.2(6) . . . . ?
N2 Ni2 N5 C15 76.0(7) . . . . ?
O2 Ni2 N5 C15 -174.1(7) . . . . ?
N4 Ni2 N5 C15 -5.8(7) . . . . ?
N6 Ni2 N5 C15 -76.8(8) . . . . ?
N2 Ni2 N5 C16 -162.5(4) . . . . ?
O2 Ni2 N5 C16 -52.5(4) . . . . ?
N4 Ni2 N5 C16 115.8(4) . . . . ?
N6 Ni2 N5 C16 44.8(6) . . . . ?
N2 Ni2 N5 C18 -39.5(6) . . . . ?
O2 Ni2 N5 C18 70.5(5) . . . . ?
N4 Ni2 N5 C18 -121.2(6) . . . . ?
N6 Ni2 N5 C18 167.8(6) . . . . ?
N2 Ni2 N6 C22 145.2(7) . . . . ?
O2 Ni2 N6 C22 35.7(8) . . . . ?
N4 Ni2 N6 C22 -134.9(8) . . . . ?
N5 Ni2 N6 C22 -63.1(9) . . . . ?
N2 Ni2 N6 C21 -77.7(6) . . . . ?
O2 Ni2 N6 C21 172.8(6) . . . . ?
N4 Ni2 N6 C21 2.3(6) . . . . ?
N5 Ni2 N6 C21 74.1(7) . . . . ?
N2 Ni2 N6 C24 37.6(5) . . . . ?
O2 Ni2 N6 C24 -71.9(4) . . . . ?
N4 Ni2 N6 C24 117.6(4) . . . . ?
N5 Ni2 N6 C24 -170.6(4) . . . . ?
N1 N2 C1 C2 -0.7(7) . . . . ?
Ni2 N2 C1 C2 177.4(4) . . . . ?
N1 N2 C1 C13 177.3(6) . . . . ?
Ni2 N2 C1 C13 -4.6(8) . . . . ?
N2 C1 C2 C3 0.7(7) . . . . ?
C13 C1 C2 C3 -176.9(7) . . . . ?
N2 N1 C3 C2 0.1(6) . . . . ?
Ni1 N1 C3 C2 163.7(4) . . . . ?
N2 N1 C3 C4 179.7(5) . . . . ?
Ni1 N1 C3 C4 -16.7(6) . . . . ?
C1 C2 C3 N1 -0.4(7) . . . . ?
C1 C2 C3 C4 180.0(6) . . . . ?
C9 N3 C4 C3 -133.2(5) . . . . ?
C5 N3 C4 C3 106.1(5) . . . . ?
Ni1 N3 C4 C3 -12.2(6) . . . . ?
N1 C3 C4 N3 19.2(8) . . . . ?
C2 C3 C4 N3 -161.2(6) . . . . ?
C9 N3 C5 C6 173.6(5) . . . . ?
C4 N3 C5 C6 -65.0(7) . . . . ?
Ni1 N3 C5 C6 55.5(6) . . . . ?
N3 C5 C6 S1 -58.9(7) . . . . ?
C7 S1 C6 C5 -87.1(5) . . . . ?
Ni1 S1 C6 C5 29.2(5) . . . . ?
C6 S1 C7 C8 -85.3(6) . . . . ?
Ni1 S1 C7 C8 173.1(5) . . . . ?
C4 N3 C9 C10 66.0(6) . . . . ?
C5 N3 C9 C10 -173.0(5) . . . . ?
Ni1 N3 C9 C10 -56.1(6) . . . . ?
N3 C9 C10 S2 54.1(7) . . . . ?
C11 S2 C10 C9 87.6(5) . . . . ?
Ni1 S2 C10 C9 -23.7(5) . . . . ?
C10 S2 C11 C12 -171.2(4) . . . . ?
Ni1 S2 C11 C12 -72.0(5) . . . . ?
C20 N4 C13 C1 -135.1(6) . . . . ?
C14 N4 C13 C1 100.0(7) . . . . ?
Ni2 N4 C13 C1 -15.1(7) . . . . ?
N2 C1 C13 N4 13.6(9) . . . . ?
C2 C1 C13 N4 -169.0(6) . . . . ?
C20 N4 C14 C15 134.0(12) . . . . ?
C13 N4 C14 C15 -100.1(14) . . . . ?
Ni2 N4 C14 C15 18.0(14) . . . . ?
N4 C14 C15 N5 -27(2) . . . . ?
C16 N5 C15 C14 -101.2(14) . . . . ?
C18 N5 C15 C14 137.5(14) . . . . ?
Ni2 N5 C15 C14 19.4(16) . . . . ?
C15 N5 C16 C17 -61.9(9) . . . . ?
C18 N5 C16 C17 58.3(8) . . . . ?
Ni2 N5 C16 C17 -177.5(4) . . . . ?
C15 N5 C18 C19 170.0(8) . . . . ?
C16 N5 C18 C19 46.6(9) . . . . ?
Ni2 N5 C18 C19 -77.6(8) . . . . ?
C13 N4 C20 C21 77.1(7) . . . . ?
C14 N4 C20 C21 -158.6(7) . . . . ?
Ni2 N4 C20 C21 -44.2(7) . . . . ?
C22 N6 C21 C20 109.4(9) . . . . ?
C24 N6 C21 C20 -138.5(7) . . . . ?
Ni2 N6 C21 C20 -28.3(8) . . . . ?
N4 C20 C21 N6 50.0(9) . . . . ?
C21 N6 C22 C23 -71.0(9) . . . . ?
C24 N6 C22 C23 171.0(6) . . . . ?
Ni2 N6 C22 C23 61.5(9) . . . . ?
C22 N6 C24 C25 69.0(9) . . . . ?
C21 N6 C24 C25 -55.2(9) . . . . ?
Ni2 N6 C24 C25 -168.3(7) . . . . ?
Ni1 O1 C100 O2 -3.7(12) . . . . ?
Ni1 O1 C100 C101 176.3(5) . . . . ?
Ni2 O2 C100 O1 26.4(9) . . . . ?
Ni2 O2 C100 C101 -153.7(4) . . . . ?
Ni1 O3 C102 N11 174.0(5) . . . . ?
Ni1 O3 C102 N10 -9.1(11) . . . . ?
